data_7103893
loop_
_publ_author_name
'Jones, Simon C.'
'O'Hare, Dermot'

_publ_section_title
;
 [V(\h5-C5H5)]2C8H6: a bimetallic pentalene-bridged complex with
 multiple bonding between the metal atoms
;
_journal_coden_ASTM CHCOFS
_journal_issue 17
_journal_name_full
;
 Chemical Communications (Cambridge, United Kingdom)
;
_journal_page_first 2208
_journal_page_last 2209
_journal_paper_doi 10.1039/b306688f
_journal_year 2003
_chemical_compound_source 'synthesis as described'
_chemical_formula_moiety 'C18 H16 V2'
_chemical_formula_structural 'C18 H16 V2'
_chemical_formula_sum 'C18 H16 V2'
_chemical_formula_weight 334.19
_space_group_IT_number 14
_symmetry_cell_setting monoclinic
_symmetry_Int_Tables_number 14
_symmetry_space_group_name_Hall '-P 2yab'
_symmetry_space_group_name_H-M 'P 1 21/a 1'
_atom_sites_solution_hydrogens geom
_atom_sites_solution_primary direct
_atom_sites_solution_secondary difmap
_audit_conform_dict_location ftp://ftp.iucr.org/cifdics/cif_core.dic
_audit_conform_dict_name cif_core.dic
_audit_conform_dict_version 2.1
_audit_creation_date 2002-07-03T12:41:43-00:00
_audit_creation_method 'WinGX routine CIF_UPDATE'
_cell_angle_alpha 90
_cell_angle_beta 102.4650(10)
_cell_angle_gamma 90
_cell_formula_units_Z 4
_cell_length_a 11.5324(3)
_cell_length_b 7.7618(2)
_cell_length_c 15.9992(5)
_cell_measurement_reflns_used 3086
_cell_measurement_temperature 150(2)
_cell_measurement_theta_max 27.485
_cell_measurement_theta_min 5.097
_cell_measurement_wavelength 0.71073
_cell_volume 1398.36(7)
_computing_molecular_graphics 'Ortep-3 for Windows (Farrugia, 1997)'
_computing_publication_material 'WinGX publication routines (Farrugia, 1999)'
_computing_structure_refinement 'SHELXL-97 (Sheldrick, 1997)'
_diffrn_ambient_temperature 150(2)
_diffrn_measured_fraction_theta_full 0.99
_diffrn_measured_fraction_theta_max 0.99
_diffrn_radiation_monochromator graphite
_diffrn_radiation_probe x-ray
_diffrn_radiation_type MoK\a
_diffrn_radiation_wavelength 0.71073
_diffrn_reflns_av_R_equivalents 0.0262
_diffrn_reflns_av_unetI/netI 0.0453
_diffrn_reflns_limit_h_max 14
_diffrn_reflns_limit_h_min -14
_diffrn_reflns_limit_k_max 9
_diffrn_reflns_limit_k_min -10
_diffrn_reflns_limit_l_max 20
_diffrn_reflns_limit_l_min -20
_diffrn_reflns_number 5330
_diffrn_reflns_theta_full 27.43
_diffrn_reflns_theta_max 27.43
_diffrn_reflns_theta_min 5.22
_exptl_absorpt_coefficient_mu 1.321
_exptl_crystal_colour 'dark green'
_exptl_crystal_density_diffrn 1.587
_exptl_crystal_density_method 'not measured'
_exptl_crystal_description prism
_exptl_crystal_F_000 680
_exptl_crystal_size_max 0.3
_exptl_crystal_size_mid 0.2
_exptl_crystal_size_min 0.1
_refine_diff_density_max 0.266
_refine_diff_density_min -0.302
_refine_diff_density_rms 0.058
_refine_ls_extinction_coef 0.0057(14)
_refine_ls_extinction_expression Fc^*^=kFc[1+0.001xFc^2^\l^3^/sin(2\q)]^-1/4^
_refine_ls_extinction_method SHELXL
_refine_ls_goodness_of_fit_ref 1.022
_refine_ls_hydrogen_treatment mixed
_refine_ls_matrix_type full
_refine_ls_number_parameters 182
_refine_ls_number_reflns 3146
_refine_ls_number_restraints 0
_refine_ls_restrained_S_all 1.022
_refine_ls_R_factor_all 0.054
_refine_ls_R_factor_gt 0.0329
_refine_ls_shift/su_max 0.001
_refine_ls_shift/su_mean 0
_refine_ls_structure_factor_coef Fsqd
_refine_ls_weighting_details 'calc w=1/[\s^2^(Fo^2^)+(0.0326P)^2^+0.4038P] where P=(Fo^2^+2Fc^2^)/3'
_refine_ls_weighting_scheme calc
_refine_ls_wR_factor_gt 0.0705
_refine_ls_wR_factor_ref 0.0787
_reflns_number_gt 2420
_reflns_number_total 3146
_reflns_threshold_expression >2sigma(I)
_cod_data_source_file b306688f.txt
_cod_data_source_block scj354
_cod_original_sg_symbol_H-M 'P 21/a'
_cod_database_code 7103893

loop_
_symmetry_equiv_pos_as_xyz
'x, y, z'
'-x+1/2, y+1/2, -z'
'-x, -y, -z'
'x-1/2, -y-1/2, z'

loop_
_atom_site_label
_atom_site_type_symbol
_atom_site_fract_x
_atom_site_fract_y
_atom_site_fract_z
_atom_site_U_iso_or_equiv
_atom_site_adp_type
_atom_site_occupancy
_atom_site_symmetry_multiplicity
_atom_site_calc_flag
_atom_site_refinement_flags
_atom_site_disorder_assembly
_atom_site_disorder_group
C4 C 0.5291(2) 0.6642(3) 0.16929(15) 0.0433(6) Uani 1 1 d . . .
H4 H 0.5826 0.6679 0.1318 0.052 Uiso 1 1 calc R . .
C8 C 0.55644(19) 0.6124(3) 0.25759(13) 0.0323(5) Uani 1 1 d . . .
C6 C 0.3539(2) 0.6676(3) 0.21701(17) 0.0474(6) Uani 1 1 d . . .
H6 H 0.2714 0.6743 0.2163 0.057 Uiso 1 1 calc R . .
C1 C 0.4757(2) 0.5893(3) 0.37858(15) 0.0445(6) Uani 1 1 d . . .
H1 H 0.4214 0.5764 0.4151 0.053 Uiso 1 1 calc R . .
C3 C 0.6512(2) 0.5885(3) 0.33107(15) 0.0425(6) Uani 1 1 d . . .
H3 H 0.7332 0.5757 0.3311 0.051 Uiso 1 1 calc R . .
C7 C 0.44626(19) 0.6142(3) 0.28759(14) 0.0345(5) Uani 1 1 d . . .
C2 C 0.5996(2) 0.5876(3) 0.40313(15) 0.0500(6) Uani 1 1 d . . .
H2 H 0.6432 0.5861 0.4608 0.06 Uiso 1 1 calc R . .
C5 C 0.4087(2) 0.7081(3) 0.14917(17) 0.0524(7) Uani 1 1 d . . .
H5 H 0.3693 0.7585 0.0966 0.063 Uiso 1 1 calc R . .
C19 C 0.4205(2) 0.2630(3) 0.05468(15) 0.0493(6) Uani 1 1 d . . .
H19 H 0.487 0.2597 0.0285 0.059 Uiso 1 1 calc R . .
C14 C 0.5994(3) 0.0810(3) 0.29671(18) 0.0543(7) Uani 1 1 d . . .
H14 H 0.6127 0.0494 0.2422 0.065 Uiso 1 1 calc R . .
C15 C 0.3273(2) 0.3771(3) 0.03568(16) 0.0530(7) Uani 1 1 d . . .
H15 H 0.3187 0.4661 -0.006 0.064 Uiso 1 1 calc R . .
C16 C 0.2486(2) 0.3411(4) 0.0870(2) 0.0647(8) Uani 1 1 d . . .
H16 H 0.1766 0.4007 0.0867 0.078 Uiso 1 1 calc R . .
C10 C 0.4929(3) 0.0672(3) 0.3226(2) 0.0574(7) Uani 1 1 d . . .
H10 H 0.4204 0.0247 0.2891 0.069 Uiso 1 1 calc R . .
C13 C 0.6841(2) 0.1496(4) 0.36445(19) 0.0599(8) Uani 1 1 d . . .
H13 H 0.7649 0.1729 0.3643 0.072 Uiso 1 1 calc R . .
C12 C 0.6279(3) 0.1775(4) 0.43255(17) 0.0621(8) Uani 1 1 d . . .
H12 H 0.6638 0.2234 0.487 0.075 Uiso 1 1 calc R . .
C11 C 0.5104(3) 0.1263(4) 0.4063(2) 0.0629(8) Uani 1 1 d . . .
H11 H 0.4519 0.1309 0.4398 0.075 Uiso 1 1 calc R . .
C17 C 0.2927(3) 0.2027(4) 0.13933(19) 0.0740(10) Uani 1 1 d . . .
H17 H 0.2567 0.1509 0.1812 0.089 Uiso 1 1 calc R . .
C18 C 0.4007(3) 0.1534(3) 0.11866(18) 0.0615(8) Uani 1 1 d . . .
H18 H 0.4508 0.0618 0.1439 0.074 Uiso 1 1 calc R . .
V1 V 0.54123(3) 0.35317(4) 0.32293(2) 0.02965(13) Uani 1 1 d . . .
V2 V 0.42148(3) 0.42590(4) 0.17462(2) 0.02863(13) Uani 1 1 d . . .

loop_
_atom_site_aniso_label
_atom_site_aniso_U_11
_atom_site_aniso_U_22
_atom_site_aniso_U_33
_atom_site_aniso_U_23
_atom_site_aniso_U_13
_atom_site_aniso_U_12
C4 0.0588(15) 0.0342(12) 0.0344(13) 0.0038(10) 0.0048(11) -0.0148(11)
C8 0.0353(11) 0.0295(11) 0.0302(12) -0.0003(9) 0.0028(9) -0.0095(9)
C6 0.0418(13) 0.0304(12) 0.0645(18) -0.0051(11) -0.0011(12) 0.0073(10)
C1 0.0573(15) 0.0418(13) 0.0390(14) -0.0119(10) 0.0206(12) -0.0115(11)
C3 0.0346(12) 0.0490(14) 0.0401(14) 0.0002(11) -0.0001(10) -0.0151(10)
C7 0.0380(12) 0.0262(10) 0.0384(13) -0.0079(9) 0.0066(10) -0.0019(9)
C2 0.0641(17) 0.0507(15) 0.0300(13) -0.0064(11) -0.0016(11) -0.0214(12)
C5 0.0688(17) 0.0266(12) 0.0491(16) 0.0064(11) -0.0152(13) -0.0007(12)
C19 0.0511(14) 0.0605(16) 0.0347(14) -0.0172(12) 0.0056(11) 0.0002(12)
C14 0.0713(19) 0.0415(14) 0.0518(17) 0.0049(12) 0.0172(15) 0.0184(13)
C15 0.0673(18) 0.0495(14) 0.0311(14) -0.0052(11) -0.0138(12) 0.0007(13)
C16 0.0349(13) 0.085(2) 0.067(2) -0.0338(17) -0.0066(13) -0.0078(13)
C10 0.0658(18) 0.0339(13) 0.069(2) 0.0182(13) 0.0076(15) -0.0013(12)
C13 0.0420(14) 0.0624(18) 0.074(2) 0.0134(15) 0.0085(14) 0.0228(13)
C12 0.079(2) 0.0616(17) 0.0387(15) 0.0117(12) -0.0038(14) 0.0294(15)
C11 0.0712(19) 0.0586(17) 0.068(2) 0.0384(15) 0.0343(16) 0.0210(14)
C17 0.098(2) 0.076(2) 0.0518(19) -0.0265(16) 0.0251(17) -0.062(2)
C18 0.095(2) 0.0305(13) 0.0456(17) -0.0119(11) -0.0152(15) 0.0022(13)
V1 0.0288(2) 0.0315(2) 0.0273(2) 0.00295(14) 0.00324(15) -0.00003(14)
V2 0.0296(2) 0.0256(2) 0.0278(2) -0.00190(14) -0.00022(14) -0.00189(14)

loop_
_atom_type_symbol
_atom_type_description
_atom_type_scat_dispersion_real
_atom_type_scat_dispersion_imag
_atom_type_scat_source
C C 0.0033 0.0016 'International Tables Vol C Tables 4.2.6.8 and 6.1.1.4'
H H 0 0 'International Tables Vol C Tables 4.2.6.8 and 6.1.1.4'
V V 0.3005 0.5294 'International Tables Vol C Tables 4.2.6.8 and 6.1.1.4'

loop_
_geom_angle_atom_site_label_1
_geom_angle_atom_site_label_2
_geom_angle_atom_site_label_3
_geom_angle
_geom_angle_site_symmetry_1
_geom_angle_site_symmetry_3
_geom_angle_publ_flag
C5 C4 C8 106.9(2) . . ?
C5 C4 V2 71.28(13) . . ?
C8 C4 V2 74.77(12) . . ?
C3 C8 C4 144.0(2) . . ?
C3 C8 C7 107.27(18) . . ?
C4 C8 C7 107.48(19) . . ?
C3 C8 V1 68.44(12) . . ?
C4 C8 V1 132.23(14) . . ?
C7 C8 V1 72.50(12) . . ?
C3 C8 V2 133.37(15) . . ?
C4 C8 V2 68.56(11) . . ?
C7 C8 V2 70.65(11) . . ?
V1 C8 V2 66.77(5) . . ?
C5 C6 C7 106.9(2) . . ?
C5 C6 V2 72.72(14) . . ?
C7 C6 V2 75.14(12) . . ?
C2 C1 C7 106.9(2) . . ?
C2 C1 V1 72.06(14) . . ?
C7 C1 V1 74.53(12) . . ?
C2 C3 C8 106.9(2) . . ?
C2 C3 V1 72.88(13) . . ?
C8 C3 V1 74.48(12) . . ?
C1 C7 C6 144.1(2) . . ?
C1 C7 C8 107.56(19) . . ?
C6 C7 C8 107.2(2) . . ?
C1 C7 V2 132.48(15) . . ?
C6 C7 V2 67.62(12) . . ?
C8 C7 V2 72.68(11) . . ?
C1 C7 V1 68.78(13) . . ?
C6 C7 V1 132.55(15) . . ?
C8 C7 V1 70.75(12) . . ?
V2 C7 V1 66.83(6) . . ?
C1 C2 C3 110.9(2) . . ?
C1 C2 V1 71.60(13) . . ?
C3 C2 V1 70.32(13) . . ?
C4 C5 C6 111.0(2) . . ?
C4 C5 V2 72.24(12) . . ?
C6 C5 V2 70.24(13) . . ?
C15 C19 C18 108.2(3) . . ?
C15 C19 V2 72.10(14) . . ?
C18 C19 V2 72.10(14) . . ?
C10 C14 C13 108.3(3) . . ?
C10 C14 V1 72.62(14) . . ?
C13 C14 V1 71.89(14) . . ?
C19 C15 C16 108.8(3) . . ?
C19 C15 V2 72.97(13) . . ?
C16 C15 V2 71.91(15) . . ?
C15 C16 C17 108.3(3) . . ?
C15 C16 V2 72.90(14) . . ?
C17 C16 V2 72.21(15) . . ?
C14 C10 C11 108.0(3) . . ?
C14 C10 V1 72.17(14) . . ?
C11 C10 V1 72.10(15) . . ?
C14 C13 C12 107.4(2) . . ?
C14 C13 V1 72.38(14) . . ?
C12 C13 V1 72.06(14) . . ?
C11 C12 C13 107.8(3) . . ?
C11 C12 V1 72.56(14) . . ?
C13 C12 V1 72.12(14) . . ?
C12 C11 C10 108.5(3) . . ?
C12 C11 V1 72.01(15) . . ?
C10 C11 V1 72.56(14) . . ?
C16 C17 C18 107.2(3) . . ?
C16 C17 V2 72.20(15) . . ?
C18 C17 V2 72.64(14) . . ?
C19 C18 C17 107.6(3) . . ?
C19 C18 V2 72.68(14) . . ?
C17 C18 V2 71.39(14) . . ?
C3 V1 C1 62.55(9) . . ?
C3 V1 C2 36.80(9) . . ?
C1 V1 C2 36.34(9) . . ?
C3 V1 C12 107.37(10) . . ?
C1 V1 C12 108.28(10) . . ?
C2 V1 C12 91.00(10) . . ?
C3 V1 C13 100.74(10) . . ?
C1 V1 C13 137.51(10) . . ?
C2 V1 C13 106.68(10) . . ?
C12 V1 C13 35.83(10) . . ?
C3 V1 C11 139.67(11) . . ?
C1 V1 C11 106.90(10) . . ?
C2 V1 C11 110.91(11) . . ?
C12 V1 C11 35.43(10) . . ?
C13 V1 C11 59.20(10) . . ?
C3 V1 C14 125.99(10) . . ?
C1 V1 C14 165.57(9) . . ?
C2 V1 C14 142.32(10) . . ?
C12 V1 C14 59.30(10) . . ?
C13 V1 C14 35.72(10) . . ?
C11 V1 C14 58.82(10) . . ?
C3 V1 C10 159.65(10) . . ?
C1 V1 C10 133.78(10) . . ?
C2 V1 C10 146.14(10) . . ?
C12 V1 C10 59.11(11) . . ?
C13 V1 C10 59.19(10) . . ?
C11 V1 C10 35.34(10) . . ?
C14 V1 C10 35.21(10) . . ?
C3 V1 C8 37.09(8) . . ?
C1 V1 C8 61.86(8) . . ?
C2 V1 C8 60.39(8) . . ?
C12 V1 C8 144.46(10) . . ?
C13 V1 C8 128.38(9) . . ?
C11 V1 C8 168.76(9) . . ?
C14 V1 C8 132.40(9) . . ?
C10 V1 C8 153.30(9) . . ?
C3 V1 C7 61.74(8) . . ?
C1 V1 C7 36.69(8) . . ?
C2 V1 C7 59.85(8) . . ?
C12 V1 C7 144.96(9) . . ?
C13 V1 C7 162.48(9) . . ?
C11 V1 C7 133.87(9) . . ?
C14 V1 C7 155.18(9) . . ?
C10 V1 C7 138.29(9) . . ?
C8 V1 C7 36.75(8) . . ?
C3 V1 V2 93.49(6) . . ?
C1 V1 V2 91.58(7) . . ?
C2 V1 V2 112.94(7) . . ?
C12 V1 V2 156.03(8) . . ?
C13 V1 V2 129.85(8) . . ?
C11 V1 V2 126.58(9) . . ?
C14 V1 V2 98.99(7) . . ?
C10 V1 V2 97.51(8) . . ?
C8 V1 V2 57.18(5) . . ?
C7 V1 V2 56.20(5) . . ?
C6 V2 C5 37.04(10) . . ?
C6 V2 C4 62.77(10) . . ?
C5 V2 C4 36.48(9) . . ?
C6 V2 C16 96.62(10) . . ?
C5 V2 C16 99.06(11) . . ?
C4 V2 C16 129.44(11) . . ?
C6 V2 C17 118.15(12) . . ?
C5 V2 C17 133.67(13) . . ?
C4 V2 C17 163.36(10) . . ?
C16 V2 C17 35.59(11) . . ?
C6 V2 C15 108.45(9) . . ?
C5 V2 C15 89.22(9) . . ?
C4 V2 C15 104.53(9) . . ?
C16 V2 C15 35.19(10) . . ?
C17 V2 C15 58.94(10) . . ?
C6 V2 C18 153.71(11) . . ?
C5 V2 C18 147.14(10) . . ?
C4 V2 C18 139.50(11) . . ?
C16 V2 C18 59.15(11) . . ?
C17 V2 C18 35.98(11) . . ?
C15 V2 C18 58.57(9) . . ?
C6 V2 C7 37.24(8) . . ?
C5 V2 C7 60.62(9) . . ?
C4 V2 C7 61.83(8) . . ?
C16 V2 C7 127.88(9) . . ?
C17 V2 C7 130.18(9) . . ?
C15 V2 C7 145.52(9) . . ?
C18 V2 C7 151.85(9) . . ?
C6 V2 C19 142.29(10) . . ?
C5 V2 C19 113.62(10) . . ?
C4 V2 C19 109.01(9) . . ?
C16 V2 C19 58.65(10) . . ?
C17 V2 C19 59.17(10) . . ?
C15 V2 C19 34.93(9) . . ?
C18 V2 C19 35.22(10) . . ?
C7 V2 C19 170.65(9) . . ?
C6 V2 C8 61.92(8) . . ?
C5 V2 C8 60.06(8) . . ?
C4 V2 C8 36.68(8) . . ?
C16 V2 C8 157.50(10) . . ?
C17 V2 C8 159.90(10) . . ?
C15 V2 C8 141.16(9) . . ?
C18 V2 C8 143.19(10) . . ?
C7 V2 C8 36.67(7) . . ?
C19 V2 C8 134.67(8) . . ?
C6 V2 V1 93.39(7) . . ?
C5 V2 V1 113.01(7) . . ?
C4 V2 V1 91.44(6) . . ?
C16 V2 V1 137.73(10) . . ?
C17 V2 V1 104.91(9) . . ?
C15 V2 V1 157.07(7) . . ?
C18 V2 V1 98.64(7) . . ?
C7 V2 V1 56.97(6) . . ?
C19 V2 V1 124.21(7) . . ?
C8 V2 V1 56.06(5) . . ?

loop_
_geom_bond_atom_site_label_1
_geom_bond_atom_site_label_2
_geom_bond_distance
_geom_bond_site_symmetry_2
_geom_bond_publ_flag
C4 C5 1.398(3) . ?
C4 C8 1.437(3) . ?
C4 V2 2.239(2) . ?
C8 C3 1.434(3) . ?
C8 C7 1.452(3) . ?
C8 V1 2.291(2) . ?
C8 V2 2.321(2) . ?
C6 C5 1.405(4) . ?
C6 C7 1.436(3) . ?
C6 V2 2.195(2) . ?
C1 C2 1.398(3) . ?
C1 C7 1.435(3) . ?
C1 V1 2.239(2) . ?
C3 C2 1.407(3) . ?
C3 V1 2.212(2) . ?
C7 V2 2.294(2) . ?
C7 V1 2.315(2) . ?
C2 V1 2.245(2) . ?
C5 V2 2.227(2) . ?
C19 C15 1.375(3) . ?
C19 C18 1.387(4) . ?
C19 V2 2.296(2) . ?
C14 C10 1.382(4) . ?
C14 C13 1.398(4) . ?
C14 V1 2.282(2) . ?
C15 C16 1.378(4) . ?
C15 V2 2.285(2) . ?
C16 C17 1.389(4) . ?
C16 V2 2.273(2) . ?
C10 C11 1.387(4) . ?
C10 V1 2.288(2) . ?
C13 C12 1.400(4) . ?
C13 V1 2.276(2) . ?
C12 C11 1.387(4) . ?
C12 V1 2.275(2) . ?
C11 V1 2.282(2) . ?
C17 C18 1.409(4) . ?
C17 V2 2.273(2) . ?
C18 V2 2.289(2) . ?
V1 V2 2.5380(5) . ?
